data_7117672
loop_
_publ_author_name
'Hui Xue'
'Feilong Jiang'
'Qihui Chen'
'Daqiang Yuan'
'Jiandong Pang'
'Guangxun Lv'
'Xiuyan Wan'
'Linfeng Liang'
'Maochun Hong'

_publ_section_title
;
 Conformation driven in situ interlock: from discrete metallocycles to
 infinite polycatenanes
;
_journal_name_full Chem.Commun.
_journal_page_first 13706
_journal_paper_doi 10.1039/C5cc04854K
_journal_volume 51
_journal_year 2015
_chemical_formula_sum 'C18 H16 Cl2 Hg N2 S2'
_chemical_formula_weight 595.94
_chemical_name_systematic
; 
 ? 
;
_space_group_IT_number 15
_symmetry_cell_setting monoclinic
_symmetry_space_group_name_Hall '-C 2yc'
_symmetry_space_group_name_H-M 'C 1 2/c 1'
_atom_sites_solution_hydrogens geom
_atom_sites_solution_primary direct
_atom_sites_solution_secondary difmap
_audit_creation_method SHELXL-97
_audit_update_record
;
2015-03-18 deposited with the CCDC.
2015-07-20 downloaded from the CCDC.
;
_cell_angle_alpha 90.00
_cell_angle_beta 93.4140(10)
_cell_angle_gamma 90.00
_cell_formula_units_Z 8
_cell_length_a 26.6229(4)
_cell_length_b 10.0005(2)
_cell_length_c 13.9461(2)
_cell_measurement_reflns_used 4754
_cell_measurement_temperature 100(2)
_cell_measurement_theta_max 73.3550
_cell_measurement_theta_min 3.1560
_cell_volume 3706.45(11)
_computing_cell_refinement 'CrysAlisPro, Agilent Technologies,Version 1.171.36.28 (release 01-02-2013 CrysAlis171 .NET)'
_computing_data_collection 'CrysAlisPro, Agilent Technologies,Version 1.171.36.28 (release 01-02-2013 CrysAlis171 .NET)'
_computing_data_reduction 'CrysAlisPro, Agilent Technologies,Version 1.171.36.28 (release 01-02-2013 CrysAlis171 .NET)'
_computing_molecular_graphics SHELXTL
_computing_publication_material SHELXTL
_computing_structure_refinement 'SHELXL-97 (Sheldrick, 1997)'
_computing_structure_solution 'SHELXS-97 (Sheldrick, 1990)'
_diffrn_ambient_temperature 100(2)
_diffrn_measured_fraction_theta_full 0.967
_diffrn_measured_fraction_theta_max 0.967
_diffrn_measurement_device_type 'SuperNova, Dual, Cu at zero, Atlas'
_diffrn_measurement_method CCD_Profile_fitting
_diffrn_radiation_monochromator graphite
_diffrn_radiation_source 'fine-focus sealed tube'
_diffrn_radiation_type CuK\a
_diffrn_radiation_wavelength 1.54184
_diffrn_reflns_av_R_equivalents 0.0304
_diffrn_reflns_av_sigmaI/netI 0.0364
_diffrn_reflns_limit_h_max 32
_diffrn_reflns_limit_h_min -31
_diffrn_reflns_limit_k_max 6
_diffrn_reflns_limit_k_min -12
_diffrn_reflns_limit_l_max 17
_diffrn_reflns_limit_l_min -14
_diffrn_reflns_number 7098
_diffrn_reflns_theta_full 73.50
_diffrn_reflns_theta_max 73.50
_diffrn_reflns_theta_min 3.33
_exptl_absorpt_coefficient_mu 19.683
_exptl_absorpt_correction_T_max 1.00000
_exptl_absorpt_correction_T_min 0.27661
_exptl_absorpt_correction_type multi-scan
_exptl_absorpt_process_details
'CrysAlisPro, Agilent Technologies,Version 1.171.36.28 (release 01-02-2013 CrysAlis171 .NET)'
_exptl_crystal_colour colorless
_exptl_crystal_density_diffrn 2.136
_exptl_crystal_density_method 'not measured'
_exptl_crystal_description rodlike
_exptl_crystal_F_000 2272
_exptl_crystal_size_max 0.30
_exptl_crystal_size_mid 0.20
_exptl_crystal_size_min 0.15
_refine_diff_density_max 2.759
_refine_diff_density_min -1.798
_refine_diff_density_rms 0.184
_refine_ls_extinction_method none
_refine_ls_goodness_of_fit_ref 1.066
_refine_ls_hydrogen_treatment mixed
_refine_ls_matrix_type full
_refine_ls_number_parameters 226
_refine_ls_number_reflns 3614
_refine_ls_number_restraints 0
_refine_ls_restrained_S_all 1.066
_refine_ls_R_factor_all 0.0386
_refine_ls_R_factor_gt 0.0358
_refine_ls_shift/su_max 0.001
_refine_ls_shift/su_mean 0.000
_refine_ls_structure_factor_coef Fsqd
_refine_ls_weighting_details 'calc w=1/[\s^2^(Fo^2^)+(0.0627P)^2^+0.0000P] where P=(Fo^2^+2Fc^2^)/3'
_refine_ls_weighting_scheme calc
_refine_ls_wR_factor_gt 0.0940
_refine_ls_wR_factor_ref 0.0967
_reflns_number_gt 3319
_reflns_number_total 3614
_reflns_threshold_expression >2sigma(I)
_cod_data_source_file c5cc04854k2.cif
_cod_data_source_block f:\1\exp852~1\olex2_~1\exp_8520
_cod_original_sg_symbol_H-M C2/c
_cod_database_code 7117672

loop_
_symmetry_equiv_pos_as_xyz
'x, y, z'
'-x, y, -z+1/2'
'x+1/2, y+1/2, z'
'-x+1/2, y+1/2, -z+1/2'
'-x, -y, -z'
'x, -y, z-1/2'
'-x+1/2, -y+1/2, -z'
'x+1/2, -y+1/2, z-1/2'

loop_
_atom_site_label
_atom_site_type_symbol
_atom_site_fract_x
_atom_site_fract_y
_atom_site_fract_z
_atom_site_U_iso_or_equiv
_atom_site_adp_type
_atom_site_occupancy
_atom_site_symmetry_multiplicity
_atom_site_calc_flag
_atom_site_refinement_flags
_atom_site_disorder_assembly
_atom_site_disorder_group
Hg1 Hg 0.411892(7) 0.71792(2) 0.086094(14) 0.01889(10) Uani 1 1 d . . .
Cl2 Cl 0.46913(5) 0.89971(13) 0.09536(9) 0.0227(3) Uani 1 1 d . . .
S2 S 0.42741(5) 0.82212(13) 0.83239(9) 0.0197(3) Uani 1 1 d . . .
S1 S 0.31940(5) 0.77398(13) 0.53978(9) 0.0197(3) Uani 1 1 d . . .
Cl1 Cl 0.33981(5) 0.60856(15) 0.01494(9) 0.0278(3) Uani 1 1 d . . .
N1 N 0.38370(17) 0.7326(4) 0.2475(3) 0.0191(9) Uani 1 1 d . . .
C12 C 0.32451(18) 0.9408(5) 0.6889(4) 0.0186(10) Uani 1 1 d . . .
C14 C 0.34697(18) 0.7614(5) 0.4297(4) 0.0168(10) Uani 1 1 d . . .
C15 C 0.38749(17) 0.8381(5) 0.4024(3) 0.0165(10) Uani 1 1 d . . .
H13 H 0.4035 0.9004 0.4455 0.020 Uiso 1 1 calc R . .
C18 C 0.32623(18) 0.6682(5) 0.3638(4) 0.0201(10) Uani 1 1 d . . .
H15 H 0.2992 0.6125 0.3806 0.024 Uiso 1 1 calc R . .
C9 C 0.2671(2) 0.9937(6) 0.8465(4) 0.0275(12) Uani 1 1 d . . .
H8 H 0.2476 1.0117 0.9000 0.033 Uiso 1 1 calc R . .
C1 C 0.54710(18) 0.5978(5) 0.9127(3) 0.0189(10) Uani 1 1 d . . .
H1 H 0.5805 0.6145 0.9378 0.023 Uiso 1 1 calc R . .
C3 C 0.46598(18) 0.6830(5) 0.8559(3) 0.0146(9) Uani 1 1 d . . .
C11 C 0.28943(19) 1.0456(5) 0.6871(4) 0.0249(11) Uani 1 1 d . . .
H10 H 0.2851 1.0996 0.6311 0.030 Uiso 1 1 calc R . .
C2 C 0.5155(2) 0.7061(5) 0.8943(4) 0.0189(11) Uani 1 1 d . . .
H2 H 0.5269 0.7946 0.9074 0.023 Uiso 1 1 calc R . .
C16 C 0.40370(18) 0.8209(6) 0.3107(4) 0.0187(10) Uani 1 1 d . . .
H14 H 0.4306 0.8752 0.2916 0.022 Uiso 1 1 calc R . .
C5 C 0.48598(18) 0.4489(5) 0.8617(3) 0.0180(10) Uani 1 1 d . . .
H3 H 0.4755 0.3592 0.8507 0.022 Uiso 1 1 calc R . .
C4 C 0.45160(19) 0.5505(5) 0.8404(3) 0.0199(10) Uani 1 1 d . . .
H4 H 0.4185 0.5298 0.8155 0.024 Uiso 1 1 calc R . .
C17 C 0.34507(19) 0.6577(5) 0.2754(4) 0.0200(10) Uani 1 1 d . . .
H16 H 0.3303 0.5947 0.2312 0.024 Uiso 1 1 calc R . .
C13 C 0.35243(19) 0.9117(5) 0.6010(4) 0.0205(10) Uani 1 1 d . . .
H11 H 0.3877 0.8863 0.6191 0.025 Uiso 1 1 calc R . .
H12 H 0.3526 0.9913 0.5589 0.025 Uiso 1 1 calc R . .
C6 C 0.36865(19) 0.7497(6) 0.7828(4) 0.0195(10) Uani 1 1 d . . .
H5 H 0.3736 0.7087 0.7195 0.023 Uiso 1 1 calc R . .
H6 H 0.3568 0.6797 0.8263 0.023 Uiso 1 1 calc R . .
C8 C 0.30125(19) 0.8896(6) 0.8505(4) 0.0224(11) Uani 1 1 d . . .
H7 H 0.3050 0.8361 0.9067 0.027 Uiso 1 1 calc R . .
C7 C 0.33038(18) 0.8624(5) 0.7724(4) 0.0182(10) Uani 1 1 d . . .
C10 C 0.2611(2) 1.0721(6) 0.7644(4) 0.0271(12) Uani 1 1 d . . .
H9 H 0.2376 1.1437 0.7615 0.032 Uiso 1 1 calc R . .
N2 N 0.53294(15) 0.4706(4) 0.8969(3) 0.0163(8) Uani 1 1 d . . .

loop_
_atom_site_aniso_label
_atom_site_aniso_U_11
_atom_site_aniso_U_22
_atom_site_aniso_U_33
_atom_site_aniso_U_23
_atom_site_aniso_U_13
_atom_site_aniso_U_12
Hg1 0.01887(14) 0.01753(16) 0.02015(15) -0.00033(7) 0.00020(9) 0.00057(7)
Cl2 0.0209(5) 0.0185(6) 0.0286(6) 0.0007(5) 0.0022(5) -0.0011(5)
S2 0.0171(5) 0.0155(6) 0.0257(6) -0.0018(5) -0.0051(5) 0.0014(5)
S1 0.0195(6) 0.0222(7) 0.0173(6) -0.0003(5) 0.0000(5) -0.0073(5)
Cl1 0.0269(6) 0.0331(7) 0.0230(6) 0.0002(5) -0.0021(5) -0.0084(5)
N1 0.018(2) 0.016(2) 0.023(2) 0.0009(18) -0.0020(18) 0.0034(16)
C12 0.015(2) 0.014(2) 0.026(2) -0.004(2) -0.0011(19) -0.0040(19)
C14 0.015(2) 0.018(2) 0.016(2) 0.003(2) -0.0023(19) 0.0032(19)
C15 0.015(2) 0.016(2) 0.018(2) 0.004(2) -0.0035(18) 0.0004(19)
C18 0.016(2) 0.017(3) 0.027(3) 0.003(2) -0.005(2) -0.002(2)
C9 0.020(2) 0.029(3) 0.033(3) -0.018(3) 0.002(2) -0.004(2)
C1 0.015(2) 0.025(3) 0.016(2) 0.001(2) 0.0009(18) -0.002(2)
C3 0.017(2) 0.015(2) 0.012(2) -0.0020(19) 0.0038(17) 0.0008(19)
C11 0.021(2) 0.016(3) 0.036(3) -0.004(2) -0.008(2) -0.003(2)
C2 0.021(3) 0.020(3) 0.016(2) -0.0035(19) 0.000(2) -0.0031(19)
C16 0.014(2) 0.016(2) 0.025(3) 0.002(2) -0.0018(19) 0.0003(19)
C5 0.017(2) 0.019(3) 0.018(2) 0.001(2) -0.0006(18) -0.0053(19)
C4 0.019(2) 0.020(3) 0.020(2) -0.001(2) -0.0030(19) -0.003(2)
C17 0.019(2) 0.017(3) 0.023(2) -0.001(2) -0.006(2) 0.002(2)
C13 0.018(2) 0.020(3) 0.024(2) 0.004(2) 0.0003(19) -0.006(2)
C6 0.019(2) 0.019(2) 0.020(2) 0.002(2) -0.001(2) 0.000(2)
C8 0.019(2) 0.022(3) 0.026(2) -0.004(2) -0.003(2) -0.004(2)
C7 0.013(2) 0.019(3) 0.023(2) -0.007(2) -0.0020(18) -0.0019(19)
C10 0.017(2) 0.018(3) 0.046(3) -0.008(3) -0.004(2) -0.001(2)
N2 0.0178(19) 0.016(2) 0.0153(18) -0.0011(17) -0.0002(15) -0.0036(17)

loop_
_atom_type_symbol
_atom_type_description
_atom_type_scat_dispersion_real
_atom_type_scat_dispersion_imag
_atom_type_scat_source
C C 0.0181 0.0091 'International Tables Vol C Tables 4.2.6.8 and 6.1.1.4'
H H 0.0000 0.0000 'International Tables Vol C Tables 4.2.6.8 and 6.1.1.4'
Cl Cl 0.3639 0.7018 'International Tables Vol C Tables 4.2.6.8 and 6.1.1.4'
Hg Hg -4.2923 7.6849 'International Tables Vol C Tables 4.2.6.8 and 6.1.1.4'
N N 0.0311 0.0180 'International Tables Vol C Tables 4.2.6.8 and 6.1.1.4'
S S 0.3331 0.5567 'International Tables Vol C Tables 4.2.6.8 and 6.1.1.4'

loop_
_geom_angle_atom_site_label_1
_geom_angle_atom_site_label_2
_geom_angle_atom_site_label_3
_geom_angle
_geom_angle_site_symmetry_1
_geom_angle_site_symmetry_3
Cl2 Hg1 Cl1 151.28(5) . .
Cl2 Hg1 N2 102.12(11) . 5_666
Cl1 Hg1 N2 98.90(10) . 5_666
Cl2 Hg1 N1 97.85(11) . .
Cl1 Hg1 N1 97.42(11) . .
N2 Hg1 N1 100.25(14) 5_666 .
C3 S2 C6 103.7(3) . .
C14 S1 C13 104.5(2) . .
C16 N1 C17 117.3(5) . .
C16 N1 Hg1 121.4(4) . .
C17 N1 Hg1 121.2(4) . .
C11 C12 C7 118.2(5) . .
C11 C12 C13 119.5(5) . .
C7 C12 C13 122.3(5) . .
C15 C14 C18 117.9(5) . .
C15 C14 S1 125.0(4) . .
C18 C14 S1 117.1(4) . .
C16 C15 C14 118.2(5) . .
C17 C18 C14 119.5(5) . .
C8 C9 C10 120.1(5) . .
N2 C1 C2 123.3(5) . .
C4 C3 C2 117.2(5) . .
C4 C3 S2 125.1(4) . .
C2 C3 S2 117.7(4) . .
C10 C11 C12 121.6(5) . .
C1 C2 C3 119.0(5) . .
N1 C16 C15 123.9(5) . .
N2 C5 C4 123.5(5) . .
C5 C4 C3 119.4(4) . .
N1 C17 C18 123.1(5) . .
C12 C13 S1 106.3(3) . .
C7 C6 S2 107.3(4) . .
C9 C8 C7 120.6(5) . .
C8 C7 C12 119.8(5) . .
C8 C7 C6 117.9(5) . .
C12 C7 C6 122.2(5) . .
C11 C10 C9 119.7(5) . .
C5 N2 C1 117.6(5) . .
C5 N2 Hg1 117.7(3) . 5_666
C1 N2 Hg1 124.5(3) . 5_666

loop_
_geom_bond_atom_site_label_1
_geom_bond_atom_site_label_2
_geom_bond_distance
_geom_bond_site_symmetry_2
Hg1 Cl2 2.3708(12) .
Hg1 Cl1 2.3741(13) .
Hg1 N2 2.393(4) 5_666
Hg1 N1 2.420(5) .
S2 C3 1.749(5) .
S2 C6 1.822(5) .
S1 C14 1.746(5) .
S1 C13 1.819(5) .
N1 C16 1.335(7) .
N1 C17 1.348(7) .
C12 C11 1.403(7) .
C12 C7 1.405(7) .
C12 C13 1.499(7) .
C14 C15 1.395(7) .
C14 C18 1.399(7) .
C15 C16 1.384(7) .
C18 C17 1.363(8) .
C9 C8 1.382(8) .
C9 C10 1.389(8) .
C1 N2 1.341(7) .
C1 C2 1.387(7) .
C3 C4 1.392(7) .
C3 C2 1.411(7) .
C11 C10 1.378(8) .
C5 N2 1.333(6) .
C5 C4 1.388(7) .
C6 C7 1.521(7) .
C8 C7 1.401(7) .
N2 Hg1 2.393(4) 5_666
